data_4027490
loop_
_publ_author_name
'Alankriti Bajpai'
'Palani Natarajan'
'Paloth Venugopalan'
'Jarugu Narasimha Moorthy'

_publ_contact_author_address
;Departmet of chemistry
Indian Institute of Technology - Kanpur
Kanpur - 208 016
INDIA
;
_publ_contact_author_email moorthy@iitk.ac.in
_publ_contact_author_fax +915122597436
_publ_contact_author_name 'Prof. J. N. Moorthy'
_publ_contact_author_phone +915122597438
_publ_section_title
;
 Crystal Engineering: Lattice Inclusion Based on O-H...O Hydrogen-Bonded
 Self-Assembly and Guest-Induced Structural Mimicry
;
_journal_name_full 'Journal of Organic Chemistry'
_journal_page_first 7858
_journal_page_last 7865
_journal_paper_doi 10.1021/jo3010292
_journal_volume 77
_journal_year 2012
_chemical_formula_sum 'C29 H33 N O2'
_chemical_formula_weight 427.58
_chemical_name_common 2,4-Bis(4-hydroxy-2,6-dimethylphenyl)-1,5-dimethylbenzene
_chemical_name_systematic
;
 2,4-Bis(4-hydroxy-2,6-dimethylphenyl)-1,5-dimethylbenzene-pyridine
;
_space_group_IT_number 14
_symmetry_cell_setting monoclinic
_symmetry_space_group_name_Hall '-P 2ybc'
_symmetry_space_group_name_H-M 'P 1 21/c 1'
_atom_sites_solution_hydrogens geom
_atom_sites_solution_primary direct
_atom_sites_solution_secondary difmap
_audit_creation_method SHELXL-97
_cell_angle_alpha 90.00
_cell_angle_beta 96.804(5)
_cell_angle_gamma 90.00
_cell_formula_units_Z 4
_cell_length_a 12.377(3)
_cell_length_b 14.581(4)
_cell_length_c 13.551(4)
_cell_measurement_temperature 293(2)
_cell_volume 2428.3(11)
_computing_structure_refinement 'SHELXL-97 (Sheldrick, 1997)'
_diffrn_ambient_temperature 293(2)
_diffrn_measured_fraction_theta_full 0.998
_diffrn_measured_fraction_theta_max 0.998
_diffrn_radiation_monochromator graphite
_diffrn_radiation_source 'fine-focus sealed tube'
_diffrn_radiation_type MoK\a
_diffrn_radiation_wavelength 0.71073
_diffrn_reflns_av_R_equivalents 0.0430
_diffrn_reflns_av_sigmaI/netI 0.0497
_diffrn_reflns_limit_h_max 14
_diffrn_reflns_limit_h_min -14
_diffrn_reflns_limit_k_max 17
_diffrn_reflns_limit_k_min -9
_diffrn_reflns_limit_l_max 15
_diffrn_reflns_limit_l_min -16
_diffrn_reflns_number 12393
_diffrn_reflns_theta_full 25.00
_diffrn_reflns_theta_max 25.00
_diffrn_reflns_theta_min 2.06
_exptl_absorpt_coefficient_mu 0.072
_exptl_crystal_density_diffrn 1.164
_exptl_crystal_F_000 912
_refine_diff_density_max 0.393
_refine_diff_density_min -0.303
_refine_diff_density_rms 0.065
_refine_ls_extinction_method none
_refine_ls_goodness_of_fit_ref 1.042
_refine_ls_hydrogen_treatment mixed
_refine_ls_matrix_type full
_refine_ls_number_parameters 289
_refine_ls_number_reflns 4271
_refine_ls_number_restraints 0
_refine_ls_restrained_S_all 1.042
_refine_ls_R_factor_all 0.0824
_refine_ls_R_factor_gt 0.0626
_refine_ls_shift/su_max 0.000
_refine_ls_shift/su_mean 0.000
_refine_ls_structure_factor_coef Fsqd
_refine_ls_weighting_details 'calc w=1/[\s^2^(Fo^2^)+(0.1153P)^2^+0.0000P] where P=(Fo^2^+2Fc^2^)/3'
_refine_ls_weighting_scheme calc
_refine_ls_wR_factor_gt 0.1688
_refine_ls_wR_factor_ref 0.1848
_reflns_number_gt 3121
_reflns_number_total 4271
_reflns_threshold_expression >2sigma(I)
_cod_data_source_file jo3010292_si_005.cif
_cod_data_source_block BX-P
_cod_database_code 4027490

loop_
_symmetry_equiv_pos_as_xyz
'x, y, z'
'-x, y+1/2, -z+1/2'
'-x, -y, -z'
'x, -y-1/2, z-1/2'

loop_
_atom_site_label
_atom_site_type_symbol
_atom_site_fract_x
_atom_site_fract_y
_atom_site_fract_z
_atom_site_U_iso_or_equiv
_atom_site_adp_type
_atom_site_occupancy
_atom_site_symmetry_multiplicity
_atom_site_calc_flag
_atom_site_refinement_flags
O1 O 0.04137(9) 0.54109(10) 0.27848(11) 0.0299(4) Uani 1 1 d .
H1A H 0.0502 0.5737 0.3281 0.045 Uiso 1 1 calc R
O2 O 0.88917(10) 0.50504(10) 0.11944(12) 0.0341(4) Uani 1 1 d .
H2A H 0.9319 0.5166 0.1688 0.051 Uiso 1 1 calc R
N1 N 0.03541(12) 0.83603(12) -0.06506(14) 0.0323(5) Uani 1 1 d .
C1 C 0.37761(14) 0.31699(14) 0.25107(15) 0.0239(5) Uani 1 1 d .
C2 C 0.37280(15) 0.22103(14) 0.25297(15) 0.0265(5) Uani 1 1 d .
C3 C 0.45664(14) 0.17158(14) 0.23231(15) 0.0270(5) Uani 1 1 d .
H3A H 0.4531 0.1079 0.2330 0.032 Uiso 1 1 calc R
C4 C 0.54471(15) 0.21308(14) 0.21089(15) 0.0270(5) Uani 1 1 d .
C5 C 0.54934(14) 0.30917(14) 0.21128(15) 0.0257(5) Uani 1 1 d .
C6 C 0.46603(14) 0.35886(15) 0.23110(15) 0.0255(5) Uani 1 1 d .
H6A H 0.4698 0.4226 0.2310 0.031 Uiso 1 1 calc R
C7 C 0.28019(16) 0.17134(15) 0.27498(18) 0.0335(5) Uani 1 1 d .
H7A H 0.2315 0.1625 0.2151 0.050 Uiso 1 1 calc R
H7B H 0.2438 0.2051 0.3221 0.050 Uiso 1 1 calc R
H7C H 0.3026 0.1128 0.3026 0.050 Uiso 1 1 calc R
C8 C 0.63226(16) 0.15586(15) 0.18852(18) 0.0365(6) Uani 1 1 d .
H8A H 0.6069 0.0939 0.1793 0.055 Uiso 1 1 calc R
H8B H 0.6900 0.1581 0.2424 0.055 Uiso 1 1 calc R
H8C H 0.6587 0.1771 0.1288 0.055 Uiso 1 1 calc R
C9 C 0.28927(14) 0.37595(14) 0.26207(16) 0.0247(5) Uani 1 1 d .
C10 C 0.21782(14) 0.38742(14) 0.17180(16) 0.0261(5) Uani 1 1 d .
C11 C 0.13669(14) 0.44432(14) 0.17878(15) 0.0267(5) Uani 1 1 d .
H11A H 0.0864 0.4563 0.1237 0.032 Uiso 1 1 calc R
C12 C 0.12598(14) 0.48935(13) 0.27557(16) 0.0250(5) Uani 1 1 d .
C13 C 0.19656(14) 0.47894(14) 0.36443(16) 0.0262(5) Uani 1 1 d .
H13A H 0.1859 0.5100 0.4224 0.031 Uiso 1 1 calc R
C14 C 0.27874(14) 0.42219(13) 0.35969(16) 0.0250(5) Uani 1 1 d .
C15 C 0.22808(17) 0.33912(15) 0.06565(17) 0.0343(6) Uani 1 1 d .
H15A H 0.2131 0.2747 0.0701 0.051 Uiso 1 1 calc R
H15B H 0.3005 0.3476 0.0485 0.051 Uiso 1 1 calc R
H15C H 0.1768 0.3664 0.0155 0.051 Uiso 1 1 calc R
C16 C 0.35370(16) 0.41013(16) 0.45880(17) 0.0346(6) Uani 1 1 d .
H16A H 0.4223 0.4396 0.4540 0.052 Uiso 1 1 calc R
H16B H 0.3654 0.3460 0.4720 0.052 Uiso 1 1 calc R
H16C H 0.3199 0.4374 0.5119 0.052 Uiso 1 1 calc R
C17 C 0.64063(14) 0.35975(13) 0.18809(16) 0.0256(5) Uani 1 1 d .
C18 C 0.64825(14) 0.39204(14) 0.08313(16) 0.0271(5) Uani 1 1 d .
C19 C 0.73236(14) 0.44021(14) 0.06306(16) 0.0275(5) Uani 1 1 d .
H19A H 0.7404 0.4616 -0.0003 0.033 Uiso 1 1 calc R
C20 C 0.80849(14) 0.45642(14) 0.14528(16) 0.0263(5) Uani 1 1 d .
C21 C 0.80171(14) 0.42426(14) 0.24961(16) 0.0277(5) Uani 1 1 d .
H21A H 0.8575 0.4387 0.2994 0.033 Uiso 1 1 calc R
C22 C 0.71809(15) 0.37594(14) 0.27172(16) 0.0276(5) Uani 1 1 d .
C23 C 0.56588(16) 0.37584(16) -0.00788(17) 0.0346(6) Uani 1 1 d .
H23A H 0.5922 0.4026 -0.0652 0.052 Uiso 1 1 calc R
H23B H 0.4977 0.4036 0.0023 0.052 Uiso 1 1 calc R
H23C H 0.5558 0.3111 -0.0182 0.052 Uiso 1 1 calc R
C24 C 0.71069(16) 0.34219(16) 0.38546(17) 0.0362(6) Uani 1 1 d .
H24A H 0.7753 0.3606 0.4270 0.054 Uiso 1 1 calc R
H24B H 0.7042 0.2766 0.3868 0.054 Uiso 1 1 calc R
H24C H 0.6483 0.3695 0.4095 0.054 Uiso 1 1 calc R
C26 C -0.02806(17) 0.80268(15) 0.10200(18) 0.0366(6) Uani 1 1 d .
H26A H -0.0628 0.8248 0.1543 0.044 Uiso 1 1 calc R
C25 C -0.01476(16) 0.85960(15) 0.01684(18) 0.0345(6) Uani 1 1 d .
H25A H -0.0432 0.9186 0.0174 0.041 Uiso 1 1 calc R
C27 C 0.01190(17) 0.71587(15) 0.10306(18) 0.0363(6) Uani 1 1 d .
H27A H 0.0064 0.6759 0.1557 0.044 Uiso 1 1 calc R
C28 C 0.06271(17) 0.69000(16) 0.01836(19) 0.0395(6) Uani 1 1 d .
H28A H 0.0904 0.6309 0.0156 0.047 Uiso 1 1 calc R
C29 C 0.07315(17) 0.75154(16) -0.06330(19) 0.0371(6) Uani 1 1 d .
H29A H 0.1077 0.7309 -0.1164 0.045 Uiso 1 1 calc R

loop_
_atom_site_aniso_label
_atom_site_aniso_U_11
_atom_site_aniso_U_22
_atom_site_aniso_U_33
_atom_site_aniso_U_23
_atom_site_aniso_U_13
_atom_site_aniso_U_12
O1 0.0154(7) 0.0304(9) 0.0436(10) -0.0050(7) 0.0016(6) 0.0033(5)
O2 0.0159(7) 0.0376(10) 0.0483(10) 0.0021(7) 0.0022(6) -0.0023(6)
N1 0.0201(8) 0.0314(11) 0.0455(12) 0.0011(9) 0.0041(8) -0.0015(7)
C1 0.0191(9) 0.0247(12) 0.0273(12) 0.0013(9) 0.0007(8) -0.0010(8)
C2 0.0219(10) 0.0264(12) 0.0303(12) 0.0018(9) -0.0014(8) -0.0022(8)
C3 0.0257(10) 0.0203(12) 0.0336(13) 0.0003(9) -0.0025(9) -0.0004(8)
C4 0.0231(10) 0.0272(12) 0.0296(12) -0.0013(9) -0.0012(8) 0.0042(8)
C5 0.0174(9) 0.0276(12) 0.0310(12) -0.0051(9) -0.0016(8) 0.0008(8)
C6 0.0197(10) 0.0233(12) 0.0328(13) -0.0009(9) 0.0005(8) -0.0004(8)
C7 0.0249(10) 0.0309(13) 0.0447(14) 0.0061(11) 0.0041(9) -0.0027(9)
C8 0.0285(11) 0.0310(13) 0.0504(15) -0.0034(11) 0.0059(10) 0.0057(9)
C9 0.0162(9) 0.0229(11) 0.0354(12) 0.0040(9) 0.0044(8) -0.0044(8)
C10 0.0193(9) 0.0257(12) 0.0335(12) 0.0003(9) 0.0040(8) -0.0017(8)
C11 0.0173(9) 0.0299(12) 0.0318(12) 0.0035(10) -0.0009(8) -0.0006(8)
C12 0.0156(9) 0.0223(11) 0.0380(13) 0.0013(9) 0.0063(8) -0.0022(8)
C13 0.0178(9) 0.0262(12) 0.0355(13) -0.0026(9) 0.0065(8) -0.0044(8)
C14 0.0179(9) 0.0235(11) 0.0333(12) 0.0029(9) 0.0020(8) -0.0047(8)
C15 0.0261(11) 0.0399(14) 0.0362(14) -0.0008(10) 0.0006(9) 0.0070(9)
C16 0.0245(10) 0.0381(14) 0.0401(14) -0.0019(10) -0.0006(9) 0.0006(9)
C17 0.0169(9) 0.0229(11) 0.0367(13) -0.0033(9) 0.0022(8) 0.0043(8)
C18 0.0178(9) 0.0257(12) 0.0370(13) -0.0050(9) 0.0000(8) 0.0040(8)
C19 0.0202(10) 0.0307(12) 0.0321(12) 0.0007(9) 0.0058(9) 0.0043(8)
C20 0.0134(9) 0.0241(12) 0.0414(13) -0.0032(9) 0.0037(8) 0.0022(8)
C21 0.0159(9) 0.0262(12) 0.0399(13) -0.0049(9) -0.0012(8) 0.0034(8)
C22 0.0185(9) 0.0257(12) 0.0380(13) -0.0014(10) 0.0011(9) 0.0037(8)
C23 0.0239(10) 0.0415(14) 0.0375(14) -0.0016(11) -0.0005(9) -0.0039(9)
C24 0.0245(10) 0.0451(15) 0.0378(14) 0.0018(11) -0.0012(9) -0.0052(10)
C26 0.0332(12) 0.0295(13) 0.0495(16) -0.0054(11) 0.0149(11) -0.0005(10)
C25 0.0274(11) 0.0251(13) 0.0518(15) -0.0027(11) 0.0082(10) 0.0017(9)
C27 0.0339(12) 0.0307(14) 0.0440(15) 0.0056(11) 0.0041(10) -0.0008(10)
C28 0.0307(11) 0.0246(13) 0.0633(18) 0.0016(11) 0.0062(11) 0.0036(9)
C29 0.0272(11) 0.0346(14) 0.0503(16) -0.0063(11) 0.0079(10) 0.0021(9)

loop_
_atom_type_symbol
_atom_type_description
_atom_type_scat_dispersion_real
_atom_type_scat_dispersion_imag
_atom_type_scat_source
C C 0.0033 0.0016 'International Tables Vol C Tables 4.2.6.8 and 6.1.1.4'
H H 0.0000 0.0000 'International Tables Vol C Tables 4.2.6.8 and 6.1.1.4'
N N 0.0061 0.0033 'International Tables Vol C Tables 4.2.6.8 and 6.1.1.4'
O O 0.0106 0.0060 'International Tables Vol C Tables 4.2.6.8 and 6.1.1.4'

loop_
_geom_angle_atom_site_label_1
_geom_angle_atom_site_label_2
_geom_angle_atom_site_label_3
_geom_angle
C12 O1 H1A 109.5
C20 O2 H2A 109.5
C29 N1 C25 114.3(2)
C6 C1 C2 120.53(18)
C6 C1 C9 114.49(19)
C2 C1 C9 124.80(16)
C3 C2 C1 120.35(17)
C3 C2 C7 116.2(2)
C1 C2 C7 123.49(18)
C4 C3 C2 119.4(2)
C4 C3 H3A 120.3
C2 C3 H3A 120.3
C3 C4 C5 119.73(18)
C3 C4 C8 116.7(2)
C5 C4 C8 123.56(18)
C6 C5 C4 121.27(18)
C6 C5 C17 115.12(19)
C4 C5 C17 123.58(17)
C1 C6 C5 118.7(2)
C1 C6 H6A 120.6
C5 C6 H6A 120.6
C2 C7 H7A 109.5
C2 C7 H7B 109.5
H7A C7 H7B 109.5
C2 C7 H7C 109.5
H7A C7 H7C 109.5
H7B C7 H7C 109.5
C4 C8 H8A 109.5
C4 C8 H8B 109.5
H8A C8 H8B 109.5
C4 C8 H8C 109.5
H8A C8 H8C 109.5
H8B C8 H8C 109.5
C1 C9 C10 112.86(18)
C1 C9 C14 120.95(18)
C10 C9 C14 126.15(17)
C11 C10 C9 114.33(19)
C11 C10 C15 118.63(18)
C9 C10 C15 127.04(17)
C10 C11 C12 119.40(18)
C10 C11 H11A 120.3
C12 C11 H11A 120.3
O1 C12 C13 117.28(18)
O1 C12 C11 116.17(17)
C13 C12 C11 126.52(17)
C14 C13 C12 115.44(19)
C14 C13 H13A 122.3
C12 C13 H13A 122.3
C13 C14 C9 118.15(18)
C13 C14 C16 114.53(19)
C9 C14 C16 127.31(17)
C10 C15 H15A 109.5
C10 C15 H15B 109.5
H15A C15 H15B 109.5
C10 C15 H15C 109.5
H15A C15 H15C 109.5
H15B C15 H15C 109.5
C14 C16 H16A 109.5
C14 C16 H16B 109.5
H16A C16 H16B 109.5
C14 C16 H16C 109.5
H16A C16 H16C 109.5
H16B C16 H16C 109.5
C22 C17 C5 113.08(19)
C22 C17 C18 126.15(18)
C5 C17 C18 120.77(18)
C19 C18 C17 120.11(18)
C19 C18 C23 112.8(2)
C17 C18 C23 127.11(17)
C18 C19 C20 113.8(2)
C18 C19 H19A 123.1
C20 C19 H19A 123.1
O2 C20 C19 110.14(19)
O2 C20 C21 123.49(17)
C19 C20 C21 126.37(17)
C22 C21 C20 120.99(18)
C22 C21 H21A 119.5
C20 C21 H21A 119.5
C21 C22 C17 112.6(2)
C21 C22 C24 120.71(18)
C17 C22 C24 126.74(17)
C18 C23 H23A 109.5
C18 C23 H23B 109.5
H23A C23 H23B 109.5
C18 C23 H23C 109.5
H23A C23 H23C 109.5
H23B C23 H23C 109.5
C22 C24 H24A 109.5
C22 C24 H24B 109.5
H24A C24 H24B 109.5
C22 C24 H24C 109.5
H24A C24 H24C 109.5
H24B C24 H24C 109.5
C27 C26 C25 117.9(2)
C27 C26 H26A 121.1
C25 C26 H26A 121.1
N1 C25 C26 127.2(2)
N1 C25 H25A 116.4
C26 C25 H25A 116.4
C26 C27 C28 115.7(2)
C26 C27 H27A 122.2
C28 C27 H27A 122.2
C27 C28 C29 122.8(2)
C27 C28 H28A 118.6
C29 C28 H28A 118.6
N1 C29 C28 122.2(2)
N1 C29 H29A 118.9
C28 C29 H29A 118.9

loop_
_geom_bond_atom_site_label_1
_geom_bond_atom_site_label_2
_geom_bond_distance
O1 C12 1.295(2)
O1 H1A 0.8200
O2 C20 1.306(2)
O2 H2A 0.8200
N1 C29 1.317(3)
N1 C25 1.378(3)
C1 C6 1.309(3)
C1 C2 1.401(3)
C1 C9 1.413(3)
C2 C3 1.321(3)
C2 C7 1.417(3)
C3 C4 1.309(3)
C3 H3A 0.9300
C4 C5 1.402(3)
C4 C8 1.428(3)
C5 C6 1.314(3)
C5 C17 1.416(3)
C6 H6A 0.9300
C7 H7A 0.9600
C7 H7B 0.9600
C7 H7C 0.9600
C8 H8A 0.9600
C8 H8B 0.9600
C8 H8C 0.9600
C9 C10 1.432(3)
C9 C14 1.504(3)
C10 C11 1.315(3)
C10 C15 1.620(3)
C11 C12 1.487(3)
C11 H11A 0.9300
C12 C13 1.410(3)
C13 C14 1.319(3)
C13 H13A 0.9300
C14 C16 1.549(3)
C15 H15A 0.9600
C15 H15B 0.9600
C15 H15C 0.9600
C16 H16A 0.9600
C16 H16B 0.9600
C16 H16C 0.9600
C17 C22 1.415(3)
C17 C18 1.512(3)
C18 C19 1.311(3)
C18 C23 1.523(3)
C19 C20 1.391(3)
C19 H19A 0.9300
C20 C21 1.501(3)
C21 C22 1.316(3)
C21 H21A 0.9300
C22 C24 1.631(3)
C23 H23A 0.9600
C23 H23B 0.9600
C23 H23C 0.9600
C24 H24A 0.9600
C24 H24B 0.9600
C24 H24C 0.9600
C26 C27 1.358(3)
C26 C25 1.447(3)
C26 H26A 0.9300
C25 H25A 0.9300
C27 C28 1.423(3)
C27 H27A 0.9300
C28 C29 1.442(3)
C28 H28A 0.9300
C29 H29A 0.9300

loop_
_geom_torsion_atom_site_label_1
_geom_torsion_atom_site_label_2
_geom_torsion_atom_site_label_3
_geom_torsion_atom_site_label_4
_geom_torsion
C6 C1 C2 C3 -1.6(3)
C9 C1 C2 C3 173.3(2)
C6 C1 C2 C7 179.4(2)
C9 C1 C2 C7 -5.7(3)
C1 C2 C3 C4 0.6(3)
C7 C2 C3 C4 179.7(2)
C2 C3 C4 C5 0.7(3)
C2 C3 C4 C8 -179.6(2)
C3 C4 C5 C6 -1.2(3)
C8 C4 C5 C6 179.1(2)
C3 C4 C5 C17 -179.3(2)
C8 C4 C5 C17 1.0(3)
C2 C1 C6 C5 1.1(3)
C9 C1 C6 C5 -174.28(19)
C4 C5 C6 C1 0.2(3)
C17 C5 C6 C1 178.49(19)
C6 C1 C9 C10 93.7(2)
C2 C1 C9 C10 -81.4(2)
C6 C1 C9 C14 -84.2(2)
C2 C1 C9 C14 100.6(2)
C1 C9 C10 C11 -177.87(17)
C14 C9 C10 C11 -0.1(3)
C1 C9 C10 C15 1.6(3)
C14 C9 C10 C15 179.42(18)
C9 C10 C11 C12 -0.4(3)
C15 C10 C11 C12 -179.96(17)
C10 C11 C12 O1 -176.78(17)
C10 C11 C12 C13 1.1(3)
O1 C12 C13 C14 176.77(16)
C11 C12 C13 C14 -1.1(3)
C12 C13 C14 C9 0.5(3)
C12 C13 C14 C16 -178.67(16)
C1 C9 C14 C13 177.69(17)
C10 C9 C14 C13 0.0(3)
C1 C9 C14 C16 -3.3(3)
C10 C9 C14 C16 179.07(18)
C6 C5 C17 C22 93.5(2)
C4 C5 C17 C22 -88.2(2)
C6 C5 C17 C18 -85.7(2)
C4 C5 C17 C18 92.5(2)
C22 C17 C18 C19 -0.3(3)
C5 C17 C18 C19 178.79(19)
C22 C17 C18 C23 -179.72(19)
C5 C17 C18 C23 -0.6(3)
C17 C18 C19 C20 0.1(3)
C23 C18 C19 C20 179.61(16)
C18 C19 C20 O2 -179.66(17)
C18 C19 C20 C21 0.1(3)
O2 C20 C21 C22 179.51(18)
C19 C20 C21 C22 -0.3(3)
C20 C21 C22 C17 0.1(3)
C20 C21 C22 C24 -179.35(18)
C5 C17 C22 C21 -178.97(17)
C18 C17 C22 C21 0.2(3)
C5 C17 C22 C24 0.4(3)
C18 C17 C22 C24 179.57(18)
C29 N1 C25 C26 0.9(3)
C27 C26 C25 N1 -0.5(3)
C25 C26 C27 C28 -0.4(3)
C26 C27 C28 C29 0.9(3)
C25 N1 C29 C28 -0.4(3)
C27 C28 C29 N1 -0.5(3)

loop_
_cod_related_entry_id
_cod_related_entry_database
_cod_related_entry_code
1 ChemSpider 30659535
